data_2235037
loop_
_publ_author_name
'Yoon, Yeong Keng'
'Ali, Mohamed Ashraf'
'Choon, Tan Soo'
'Arshad, Suhana'
'Razak, Ibrahim Abdul'

_publ_section_title
;
 Ethyl
 1-phenyl-2-[4-(trifluoromethyl)phenyl]-1<i>H</i>-benzimidazole-5-carboxylate
;
_journal_coeditor_code HB6782
_journal_issue 6
_journal_name_full 'Acta Crystallographica Section E'
_journal_page_first o1864
_journal_page_last o1865
_journal_paper_doi 10.1107/S1600536812022210
_journal_volume 68
_journal_year 2012
_chemical_formula_iupac 'C23 H17 F3 N2 O2'
_chemical_formula_moiety 'C23 H17 F3 N2 O2'
_chemical_formula_sum 'C23 H17 F3 N2 O2'
_chemical_formula_weight 410.39
_chemical_name_systematic
;
Ethyl
1-phenyl-2-[4-(trifluoromethyl)phenyl]-1<i>H</i>-benzimidazole-5-carboxylate
;
_space_group_IT_number 14
_symmetry_cell_setting monoclinic
_symmetry_space_group_name_Hall '-P 2ybc'
_symmetry_space_group_name_H-M 'P 1 21/c 1'
_atom_sites_solution_hydrogens geom
_atom_sites_solution_primary direct
_atom_sites_solution_secondary difmap
_audit_creation_method SHELXL-97
_cell_angle_alpha 90.00
_cell_angle_beta 107.0230(10)
_cell_angle_gamma 90.00
_cell_formula_units_Z 8
_cell_length_a 9.8548(2)
_cell_length_b 25.0714(6)
_cell_length_c 16.0566(4)
_cell_measurement_reflns_used 7502
_cell_measurement_temperature 100.0(10)
_cell_measurement_theta_max 29.03
_cell_measurement_theta_min 2.16
_cell_volume 3793.35(15)
_computing_cell_refinement 'SAINT (Bruker, 2009)'
_computing_data_collection 'APEX2 (Bruker, 2009)'
_computing_data_reduction 'SAINT (Bruker, 2009)'
_computing_molecular_graphics 'SHELXTL (Sheldrick, 2008)'
_computing_publication_material 'SHELXTL (Sheldrick, 2008) and PLATON (Spek, 2009)'
_computing_structure_refinement 'SHELXTL (Sheldrick, 2008)'
_computing_structure_solution 'SHELXTL (Sheldrick, 2008)'
_diffrn_ambient_temperature 100.0(10)
_diffrn_measured_fraction_theta_full 0.990
_diffrn_measured_fraction_theta_max 0.990
_diffrn_measurement_device_type 'Bruker SMART APEXII CCD'
_diffrn_measurement_method '\f and \w scans'
_diffrn_radiation_monochromator graphite
_diffrn_radiation_source 'fine-focus sealed tube'
_diffrn_radiation_type MoK\a
_diffrn_radiation_wavelength 0.71073
_diffrn_reflns_av_R_equivalents 0.0521
_diffrn_reflns_av_sigmaI/netI 0.0836
_diffrn_reflns_limit_h_max 8
_diffrn_reflns_limit_h_min -13
_diffrn_reflns_limit_k_max 28
_diffrn_reflns_limit_k_min -35
_diffrn_reflns_limit_l_max 22
_diffrn_reflns_limit_l_min -17
_diffrn_reflns_number 36855
_diffrn_reflns_theta_full 29.98
_diffrn_reflns_theta_max 29.98
_diffrn_reflns_theta_min 2.10
_diffrn_standards_number 0
_exptl_absorpt_coefficient_mu 0.113
_exptl_absorpt_correction_T_max 0.9693
_exptl_absorpt_correction_T_min 0.9534
_exptl_absorpt_correction_type multi-scan
_exptl_absorpt_process_details '(<i>SADABS</i>; Bruker, 2009)'
_exptl_crystal_colour colourless
_exptl_crystal_density_diffrn 1.437
_exptl_crystal_density_method 'not measured'
_exptl_crystal_description block
_exptl_crystal_F_000 1696
_exptl_crystal_size_max 0.43
_exptl_crystal_size_mid 0.37
_exptl_crystal_size_min 0.28
_refine_diff_density_max 0.296
_refine_diff_density_min -0.346
_refine_ls_extinction_method none
_refine_ls_goodness_of_fit_ref 1.025
_refine_ls_hydrogen_treatment constr
_refine_ls_matrix_type full
_refine_ls_number_parameters 543
_refine_ls_number_reflns 10921
_refine_ls_number_restraints 0
_refine_ls_restrained_S_all 1.025
_refine_ls_R_factor_all 0.1340
_refine_ls_R_factor_gt 0.0618
_refine_ls_shift/su_max 0.001
_refine_ls_shift/su_mean 0.000
_refine_ls_structure_factor_coef Fsqd
_refine_ls_weighting_details 'calc w=1/[\s^2^(Fo^2^)+(0.0497P)^2^+1.1602P] where P=(Fo^2^+2Fc^2^)/3'
_refine_ls_weighting_scheme calc
_refine_ls_wR_factor_gt 0.1153
_refine_ls_wR_factor_ref 0.1417
_reflns_number_gt 5999
_reflns_number_total 10921
_reflns_threshold_expression I>2\s(I)
_cod_data_source_file hb6782.cif
_cod_data_source_block I
_cod_original_sg_symbol_H-M 'P 21/c'
_cod_database_code 2235037
_cod_database_fobs_code 2235037

loop_
_symmetry_equiv_pos_as_xyz
'x, y, z'
'-x, y+1/2, -z+1/2'
'-x, -y, -z'
'x, -y-1/2, z-1/2'

loop_
_atom_site_type_symbol
_atom_site_label
_atom_site_fract_x
_atom_site_fract_y
_atom_site_fract_z
_atom_site_U_iso_or_equiv
_atom_site_adp_type
_atom_site_calc_flag
_atom_site_refinement_flags
_atom_site_occupancy
_atom_site_symmetry_multiplicity
F F1A 0.76297(13) 1.01889(5) 0.89337(9) 0.0404(4) Uani d . 1 1
F F2A 0.55907(13) 1.00949(5) 0.79924(8) 0.0359(3) Uani d . 1 1
F F3A 0.57601(14) 1.01271(5) 0.93564(9) 0.0386(3) Uani d . 1 1
O O1A 1.05923(15) 0.55832(5) 0.88980(10) 0.0290(4) Uani d . 1 1
O O2A 0.89188(16) 0.50085(6) 0.90308(10) 0.0341(4) Uani d . 1 1
N N1A 0.82356(17) 0.74226(6) 0.88432(11) 0.0218(4) Uani d . 1 1
N N2A 0.59828(16) 0.72851(6) 0.88711(11) 0.0206(4) Uani d . 1 1
C C1A 0.6608(2) 0.67850(8) 0.89085(13) 0.0212(4) Uani d . 1 1
C C2A 0.6093(2) 0.62721(8) 0.89629(13) 0.0238(5) Uani d . 1 1
H H2AA 0.5148 0.6212 0.8976 0.029 Uiso calc R 1 1
C C3A 0.7023(2) 0.58550(8) 0.89961(13) 0.0250(5) Uani d . 1 1
H H3AA 0.6711 0.5500 0.9041 0.030 Uiso calc R 1 1
C C4A 0.8416(2) 0.59399(8) 0.89653(14) 0.0242(5) Uani d . 1 1
C C5A 0.8915(2) 0.64522(8) 0.89047(13) 0.0227(5) Uani d . 1 1
H H5AA 0.9856 0.6510 0.8882 0.027 Uiso calc R 1 1
C C6A 0.7995(2) 0.68802(8) 0.88787(13) 0.0212(4) Uani d . 1 1
C C7A 0.7031(2) 0.76499(8) 0.88416(13) 0.0211(4) Uani d . 1 1
C C8A 0.6837(2) 0.82335(8) 0.88447(13) 0.0195(4) Uani d . 1 1
C C9A 0.7566(2) 0.85508(8) 0.84015(14) 0.0229(5) Uani d . 1 1
H H9AA 0.8167 0.8389 0.8107 0.028 Uiso calc R 1 1
C C10A 0.7417(2) 0.91004(8) 0.83904(14) 0.0239(5) Uani d . 1 1
H H10A 0.7900 0.9314 0.8079 0.029 Uiso calc R 1 1
C C11A 0.6559(2) 0.93399(8) 0.88337(14) 0.0218(4) Uani d . 1 1
C C12A 0.5862(2) 0.90302(8) 0.92964(13) 0.0240(5) Uani d . 1 1
H H12A 0.5296 0.9195 0.9612 0.029 Uiso calc R 1 1
C C13A 0.5996(2) 0.84796(8) 0.92967(13) 0.0220(5) Uani d . 1 1
H H13A 0.5509 0.8268 0.9608 0.026 Uiso calc R 1 1
C C14A 0.4494(2) 0.73733(8) 0.87188(13) 0.0198(4) Uani d . 1 1
C C15A 0.3736(2) 0.76759(8) 0.80114(13) 0.0226(5) Uani d . 1 1
H H15A 0.4203 0.7830 0.7630 0.027 Uiso calc R 1 1
C C16A 0.2291(2) 0.77507(8) 0.78670(14) 0.0250(5) Uani d . 1 1
H H16A 0.1770 0.7961 0.7387 0.030 Uiso calc R 1 1
C C17A 0.1603(2) 0.75224(8) 0.84142(15) 0.0265(5) Uani d . 1 1
H H17A 0.0613 0.7575 0.8312 0.032 Uiso calc R 1 1
C C18A 0.2361(2) 0.72168(8) 0.91109(14) 0.0256(5) Uani d . 1 1
H H18A 0.1886 0.7055 0.9482 0.031 Uiso calc R 1 1
C C19A 0.3810(2) 0.71448(8) 0.92729(14) 0.0234(5) Uani d . 1 1
H H19A 0.4330 0.6940 0.9760 0.028 Uiso calc R 1 1
C C20A 0.9312(2) 0.54611(8) 0.89753(14) 0.0260(5) Uani d . 1 1
C C21A 1.1536(2) 0.51374(8) 0.89029(16) 0.0330(6) Uani d . 1 1
H H21A 1.1126 0.4903 0.8396 0.040 Uiso calc R 1 1
H H21B 1.1679 0.4925 0.9441 0.040 Uiso calc R 1 1
C C22A 1.2901(3) 0.53614(10) 0.8861(2) 0.0666(10) Uani d . 1 1
H H22A 1.3572 0.5071 0.8875 0.100 Uiso calc R 1 1
H H22B 1.3287 0.5598 0.9360 0.100 Uiso calc R 1 1
H H22C 1.2749 0.5564 0.8319 0.100 Uiso calc R 1 1
C C23A 0.6388(2) 0.99321(8) 0.87871(15) 0.0263(5) Uani d . 1 1
F F1B 0.26113(14) -0.10576(5) 0.84724(12) 0.0597(5) Uani d . 1 1
F F2B 0.09026(16) -0.10489(5) 0.90442(10) 0.0471(4) Uani d . 1 1
F F3B 0.04605(15) -0.09778(5) 0.76703(9) 0.0454(4) Uani d . 1 1
O O1B 0.53146(16) 0.35301(6) 0.86297(12) 0.0435(5) Uani d . 1 1
O O2B 0.36752(18) 0.41052(6) 0.87921(12) 0.0436(4) Uani d . 1 1
N N1B 0.29935(17) 0.16935(6) 0.85506(11) 0.0221(4) Uani d . 1 1
N N2B 0.08626(16) 0.18163(6) 0.87819(11) 0.0199(4) Uani d . 1 1
C C1B 0.1461(2) 0.23184(8) 0.88029(13) 0.0200(4) Uani d . 1 1
C C2B 0.0975(2) 0.28262(8) 0.89265(13) 0.0232(5) Uani d . 1 1
H H2BA 0.0080 0.2878 0.9026 0.028 Uiso calc R 1 1
C C3B 0.1855(2) 0.32487(8) 0.88979(13) 0.0248(5) Uani d . 1 1
H H3BA 0.1562 0.3600 0.8982 0.030 Uiso calc R 1 1
C C4B 0.3183(2) 0.31702(8) 0.87455(13) 0.0233(5) Uani d . 1 1
C C5B 0.3658(2) 0.26639(8) 0.86268(13) 0.0228(5) Uani d . 1 1
H H5BA 0.4556 0.2612 0.8532 0.027 Uiso calc R 1 1
C C6B 0.2778(2) 0.22339(8) 0.86507(13) 0.0213(4) Uani d . 1 1
C C7B 0.1845(2) 0.14569(8) 0.86316(13) 0.0200(4) Uani d . 1 1
C C8B 0.1679(2) 0.08739(8) 0.86005(13) 0.0200(4) Uani d . 1 1
C C9B 0.2440(2) 0.05866(8) 0.81417(14) 0.0239(5) Uani d . 1 1
H H9BA 0.3029 0.0771 0.7862 0.029 Uiso calc R 1 1
C C10B 0.2346(2) 0.00394(8) 0.80904(14) 0.0265(5) Uani d . 1 1
H H10B 0.2856 -0.0152 0.7768 0.032 Uiso calc R 1 1
C C11B 0.1506(2) -0.02321(8) 0.85099(14) 0.0245(5) Uani d . 1 1
C C12B 0.0767(2) 0.00470(8) 0.89859(14) 0.0242(5) Uani d . 1 1
H H12B 0.0205 -0.0139 0.9281 0.029 Uiso calc R 1 1
C C13B 0.0855(2) 0.05993(8) 0.90287(14) 0.0228(5) Uani d . 1 1
H H13B 0.0348 0.0791 0.9353 0.027 Uiso calc R 1 1
C C14B -0.0593(2) 0.17171(7) 0.87440(13) 0.0199(4) Uani d . 1 1
C C15B -0.1489(2) 0.14730(8) 0.80140(14) 0.0226(5) Uani d . 1 1
H H15B -0.1146 0.1368 0.7544 0.027 Uiso calc R 1 1
C C16B -0.2889(2) 0.13850(8) 0.79805(15) 0.0257(5) Uani d . 1 1
H H16B -0.3506 0.1213 0.7487 0.031 Uiso calc R 1 1
C C17B -0.3405(2) 0.15442(8) 0.86555(15) 0.0281(5) Uani d . 1 1
H H17B -0.4370 0.1484 0.8626 0.034 Uiso calc R 1 1
C C18B -0.2501(2) 0.17911(8) 0.93713(16) 0.0303(5) Uani d . 1 1
H H18B -0.2852 0.1904 0.9834 0.036 Uiso calc R 1 1
C C19B -0.1085(2) 0.18781(8) 0.94274(14) 0.0258(5) Uani d . 1 1
H H19B -0.0466 0.2045 0.9926 0.031 Uiso calc R 1 1
C C20B 0.4053(2) 0.36554(9) 0.87282(14) 0.0284(5) Uani d . 1 1
C C21B 0.6254(3) 0.39661(10) 0.8563(2) 0.0538(8) Uani d . 1 1
H H21C 0.6017 0.4291 0.8842 0.065 Uiso calc R 1 1
H H21D 0.6146 0.4047 0.7943 0.065 Uiso calc R 1 1
C C22B 0.7715(3) 0.37996(10) 0.90028(18) 0.0447(7) Uani d . 1 1
H H22D 0.8378 0.4062 0.8891 0.067 Uiso calc R 1 1
H H22E 0.7892 0.3451 0.8781 0.067 Uiso calc R 1 1
H H22F 0.7851 0.3775 0.9631 0.067 Uiso calc R 1 1
C C23B 0.1376(2) -0.08240(9) 0.84303(16) 0.0308(5) Uani d . 1 1

loop_
_atom_site_aniso_label
_atom_site_aniso_U_11
_atom_site_aniso_U_22
_atom_site_aniso_U_33
_atom_site_aniso_U_12
_atom_site_aniso_U_13
_atom_site_aniso_U_23
F1A 0.0245(7) 0.0212(7) 0.0727(11) -0.0050(5) 0.0097(7) -0.0006(7)
F2A 0.0357(8) 0.0293(7) 0.0399(8) 0.0048(6) 0.0065(6) 0.0090(6)
F3A 0.0476(9) 0.0257(7) 0.0482(9) 0.0051(6) 0.0230(7) -0.0037(6)
O1A 0.0285(8) 0.0202(7) 0.0400(10) 0.0043(6) 0.0125(7) 0.0010(7)
O2A 0.0340(9) 0.0221(8) 0.0438(10) -0.0001(7) 0.0073(8) 0.0012(7)
N1A 0.0199(9) 0.0203(9) 0.0249(10) -0.0020(7) 0.0059(7) -0.0009(7)
N2A 0.0154(8) 0.0194(9) 0.0263(10) -0.0015(7) 0.0051(7) 0.0011(7)
C1A 0.0211(11) 0.0207(10) 0.0200(11) -0.0026(8) 0.0031(8) -0.0006(9)
C2A 0.0190(11) 0.0244(11) 0.0263(12) -0.0040(8) 0.0039(9) 0.0015(9)
C3A 0.0252(11) 0.0204(11) 0.0257(12) -0.0052(9) 0.0015(9) 0.0021(9)
C4A 0.0230(11) 0.0225(11) 0.0245(12) 0.0001(9) 0.0030(9) 0.0002(9)
C5A 0.0210(11) 0.0215(11) 0.0246(12) -0.0020(9) 0.0049(9) -0.0005(9)
C6A 0.0198(10) 0.0210(10) 0.0213(12) -0.0036(8) 0.0038(8) -0.0025(9)
C7A 0.0175(10) 0.0246(11) 0.0203(11) -0.0035(8) 0.0043(8) 0.0001(9)
C8A 0.0154(10) 0.0219(10) 0.0202(11) -0.0007(8) 0.0036(8) -0.0023(9)
C9A 0.0185(10) 0.0257(11) 0.0252(12) -0.0004(8) 0.0075(9) -0.0009(9)
C10A 0.0229(11) 0.0223(11) 0.0271(12) -0.0040(9) 0.0082(9) 0.0018(9)
C11A 0.0185(10) 0.0188(10) 0.0254(12) -0.0016(8) 0.0020(9) -0.0010(9)
C12A 0.0199(11) 0.0268(11) 0.0249(12) -0.0002(9) 0.0062(9) -0.0046(9)
C13A 0.0193(11) 0.0233(11) 0.0233(12) -0.0042(8) 0.0058(9) 0.0005(9)
C14A 0.0158(10) 0.0197(10) 0.0227(11) -0.0023(8) 0.0039(8) -0.0036(9)
C15A 0.0244(11) 0.0205(10) 0.0227(12) -0.0020(8) 0.0064(9) -0.0021(9)
C16A 0.0224(11) 0.0200(10) 0.0293(12) 0.0022(8) 0.0023(9) -0.0029(9)
C17A 0.0193(11) 0.0247(11) 0.0359(14) -0.0019(9) 0.0084(10) -0.0101(10)
C18A 0.0234(11) 0.0249(11) 0.0308(13) -0.0076(9) 0.0116(10) -0.0051(10)
C19A 0.0226(11) 0.0232(11) 0.0231(12) -0.0051(9) 0.0050(9) -0.0021(9)
C20A 0.0252(12) 0.0230(12) 0.0268(13) -0.0010(9) 0.0027(9) 0.0011(9)
C21A 0.0357(13) 0.0208(11) 0.0447(15) 0.0066(10) 0.0154(11) 0.0002(10)
C22A 0.061(2) 0.0321(15) 0.128(3) 0.0102(13) 0.062(2) 0.0098(17)
C23A 0.0204(11) 0.0253(11) 0.0330(14) 0.0005(9) 0.0072(10) -0.0014(10)
F1B 0.0283(8) 0.0248(7) 0.1254(15) 0.0052(6) 0.0214(9) -0.0106(8)
F2B 0.0639(10) 0.0245(7) 0.0554(10) -0.0010(7) 0.0214(8) 0.0070(7)
F3B 0.0501(9) 0.0302(7) 0.0482(9) -0.0089(6) 0.0025(7) -0.0122(7)
O1B 0.0266(9) 0.0250(8) 0.0791(14) -0.0038(7) 0.0159(9) 0.0166(9)
O2B 0.0593(12) 0.0212(9) 0.0592(12) -0.0064(8) 0.0310(10) -0.0041(8)
N1B 0.0210(9) 0.0203(9) 0.0251(10) 0.0012(7) 0.0070(8) 0.0017(7)
N2B 0.0164(8) 0.0196(9) 0.0235(10) 0.0008(7) 0.0056(7) -0.0013(7)
C1B 0.0182(10) 0.0203(10) 0.0197(11) 0.0001(8) 0.0030(8) -0.0003(9)
C2B 0.0202(11) 0.0244(11) 0.0226(12) 0.0016(9) 0.0027(9) -0.0007(9)
C3B 0.0293(12) 0.0185(10) 0.0231(12) 0.0021(9) 0.0021(9) -0.0009(9)
C4B 0.0256(11) 0.0220(11) 0.0195(11) -0.0035(9) 0.0023(9) 0.0016(9)
C5B 0.0209(11) 0.0240(11) 0.0233(12) -0.0008(9) 0.0062(9) 0.0040(9)
C6B 0.0210(11) 0.0219(11) 0.0205(11) 0.0024(8) 0.0052(9) 0.0011(9)
C7B 0.0168(10) 0.0233(11) 0.0198(11) 0.0019(8) 0.0053(8) 0.0004(9)
C8B 0.0160(10) 0.0208(10) 0.0213(11) 0.0011(8) 0.0025(8) -0.0009(9)
C9B 0.0204(11) 0.0254(11) 0.0270(12) -0.0006(9) 0.0085(9) -0.0021(9)
C10B 0.0212(11) 0.0276(12) 0.0320(13) 0.0026(9) 0.0099(10) -0.0052(10)
C11B 0.0176(10) 0.0215(11) 0.0299(13) 0.0009(8) 0.0000(9) -0.0009(9)
C12B 0.0197(11) 0.0225(11) 0.0310(13) 0.0007(9) 0.0081(9) 0.0031(10)
C13B 0.0203(11) 0.0218(11) 0.0275(12) 0.0019(8) 0.0089(9) -0.0011(9)
C14B 0.0148(10) 0.0168(10) 0.0277(12) 0.0003(8) 0.0056(9) 0.0011(9)
C15B 0.0230(11) 0.0200(10) 0.0239(12) 0.0010(8) 0.0053(9) 0.0012(9)
C16B 0.0191(11) 0.0203(11) 0.0330(13) 0.0006(8) 0.0004(9) 0.0001(9)
C17B 0.0167(10) 0.0218(11) 0.0458(15) 0.0005(9) 0.0090(10) -0.0009(10)
C18B 0.0268(12) 0.0275(12) 0.0415(15) 0.0017(9) 0.0176(11) -0.0053(11)
C19B 0.0208(11) 0.0271(11) 0.0299(13) -0.0008(9) 0.0081(9) -0.0055(10)
C20B 0.0344(13) 0.0253(12) 0.0227(12) -0.0038(10) 0.0040(10) 0.0037(10)
C21B 0.0387(16) 0.0342(14) 0.086(2) -0.0119(12) 0.0140(15) 0.0244(15)
C22B 0.0409(16) 0.0299(13) 0.0648(19) -0.0133(11) 0.0179(14) -0.0055(13)
C23B 0.0233(12) 0.0237(11) 0.0446(16) -0.0015(9) 0.0090(11) -0.0025(11)

loop_
_atom_type_symbol
_atom_type_description
_atom_type_scat_dispersion_real
_atom_type_scat_dispersion_imag
_atom_type_scat_source
C C 0.0033 0.0016 'International Tables Vol C Tables 4.2.6.8 and 6.1.1.4'
H H 0.0000 0.0000 'International Tables Vol C Tables 4.2.6.8 and 6.1.1.4'
N N 0.0061 0.0033 'International Tables Vol C Tables 4.2.6.8 and 6.1.1.4'
O O 0.0106 0.0060 'International Tables Vol C Tables 4.2.6.8 and 6.1.1.4'
F F 0.0171 0.0103 'International Tables Vol C Tables 4.2.6.8 and 6.1.1.4'

loop_
_geom_angle_atom_site_label_1
_geom_angle_atom_site_label_2
_geom_angle_atom_site_label_3
_geom_angle
C20A O1A C21A 116.27(16)
C7A N1A C6A 105.06(16)
C1A N2A C7A 105.71(15)
C1A N2A C14A 124.42(16)
C7A N2A C14A 128.78(16)
N2A C1A C2A 132.04(18)
N2A C1A C6A 105.60(16)
C2A C1A C6A 122.36(18)
C3A C2A C1A 116.82(19)
C3A C2A H2AA 121.6
C1A C2A H2AA 121.6
C2A C3A C4A 121.89(19)
C2A C3A H3AA 119.1
C4A C3A H3AA 119.1
C5A C4A C3A 120.80(19)
C5A C4A C20A 121.74(19)
C3A C4A C20A 117.43(18)
C4A C5A C6A 118.21(19)
C4A C5A H5AA 120.9
C6A C5A H5AA 120.9
N1A C6A C5A 129.64(18)
N1A C6A C1A 110.44(17)
C5A C6A C1A 119.91(18)
N1A C7A N2A 113.17(17)
N1A C7A C8A 123.14(17)
N2A C7A C8A 123.64(17)
C13A C8A C9A 119.04(18)
C13A C8A C7A 122.50(18)
C9A C8A C7A 118.43(17)
C10A C9A C8A 120.25(19)
C10A C9A H9AA 119.9
C8A C9A H9AA 119.9
C9A C10A C11A 120.08(19)
C9A C10A H10A 120.0
C11A C10A H10A 120.0
C12A C11A C10A 120.19(18)
C12A C11A C23A 121.10(19)
C10A C11A C23A 118.71(18)
C13A C12A C11A 119.70(19)
C13A C12A H12A 120.2
C11A C12A H12A 120.2
C12A C13A C8A 120.71(19)
C12A C13A H13A 119.6
C8A C13A H13A 119.6
C19A C14A C15A 120.24(18)
C19A C14A N2A 119.52(18)
C15A C14A N2A 120.22(18)
C16A C15A C14A 119.41(19)
C16A C15A H15A 120.3
C14A C15A H15A 120.3
C17A C16A C15A 120.6(2)
C17A C16A H16A 119.7
C15A C16A H16A 119.7
C18A C17A C16A 119.7(2)
C18A C17A H17A 120.2
C16A C17A H17A 120.2
C17A C18A C19A 120.5(2)
C17A C18A H18A 119.7
C19A C18A H18A 119.7
C18A C19A C14A 119.6(2)
C18A C19A H19A 120.2
C14A C19A H19A 120.2
O2A C20A O1A 123.51(19)
O2A C20A C4A 123.71(19)
O1A C20A C4A 112.77(17)
O1A C21A C22A 107.29(18)
O1A C21A H21A 110.3
C22A C21A H21A 110.3
O1A C21A H21B 110.3
C22A C21A H21B 110.3
H21A C21A H21B 108.5
C21A C22A H22A 109.5
C21A C22A H22B 109.5
H22A C22A H22B 109.5
C21A C22A H22C 109.5
H22A C22A H22C 109.5
H22B C22A H22C 109.5
F3A C23A F1A 106.59(17)
F3A C23A F2A 106.13(16)
F1A C23A F2A 105.61(17)
F3A C23A C11A 113.40(18)
F1A C23A C11A 112.59(17)
F2A C23A C11A 111.94(17)
C20B O1B C21B 117.78(18)
C7B N1B C6B 105.23(16)
C1B N2B C7B 106.20(15)
C1B N2B C14B 124.70(16)
C7B N2B C14B 127.95(16)
N2B C1B C2B 132.15(18)
N2B C1B C6B 105.46(16)
C2B C1B C6B 122.38(18)
C3B C2B C1B 116.82(19)
C3B C2B H2BA 121.6
C1B C2B H2BA 121.6
C2B C3B C4B 121.48(19)
C2B C3B H3BA 119.3
C4B C3B H3BA 119.3
C5B C4B C3B 121.23(18)
C5B C4B C20B 121.66(19)
C3B C4B C20B 117.10(19)
C4B C5B C6B 117.87(19)
C4B C5B H5BA 121.1
C6B C5B H5BA 121.1
N1B C6B C5B 129.42(18)
N1B C6B C1B 110.38(17)
C5B C6B C1B 120.20(18)
N1B C7B N2B 112.72(17)
N1B C7B C8B 122.31(17)
N2B C7B C8B 124.91(17)
C13B C8B C9B 119.18(18)
C13B C8B C7B 123.42(18)
C9B C8B C7B 117.35(18)
C10B C9B C8B 120.60(19)
C10B C9B H9BA 119.7
C8B C9B H9BA 119.7
C9B C10B C11B 119.93(19)
C9B C10B H10B 120.0
C11B C10B H10B 120.0
C10B C11B C12B 120.19(19)
C10B C11B C23B 119.67(19)
C12B C11B C23B 120.13(19)
C13B C12B C11B 119.65(19)
C13B C12B H12B 120.2
C11B C12B H12B 120.2
C12B C13B C8B 120.42(19)
C12B C13B H13B 119.8
C8B C13B H13B 119.8
C19B C14B C15B 121.01(19)
C19B C14B N2B 119.50(18)
C15B C14B N2B 119.47(18)
C16B C15B C14B 119.0(2)
C16B C15B H15B 120.5
C14B C15B H15B 120.5
C15B C16B C17B 121.0(2)
C15B C16B H16B 119.5
C17B C16B H16B 119.5
C18B C17B C16B 119.1(2)
C18B C17B H17B 120.4
C16B C17B H17B 120.4
C17B C18B C19B 121.1(2)
C17B C18B H18B 119.4
C19B C18B H18B 119.4
C14B C19B C18B 118.8(2)
C14B C19B H19B 120.6
C18B C19B H19B 120.6
O2B C20B O1B 123.6(2)
O2B C20B C4B 124.7(2)
O1B C20B C4B 111.72(18)
O1B C21B C22B 107.8(2)
O1B C21B H21C 110.1
C22B C21B H21C 110.1
O1B C21B H21D 110.1
C22B C21B H21D 110.1
H21C C21B H21D 108.5
C21B C22B H22D 109.5
C21B C22B H22E 109.5
H22D C22B H22E 109.5
C21B C22B H22F 109.5
H22D C22B H22F 109.5
H22E C22B H22F 109.5
F2B C23B F1B 106.76(19)
F2B C23B F3B 105.26(17)
F1B C23B F3B 106.24(18)
F2B C23B C11B 113.44(19)
F1B C23B C11B 112.17(17)
F3B C23B C11B 112.42(18)

loop_
_geom_bond_atom_site_label_1
_geom_bond_atom_site_label_2
_geom_bond_distance
F1A C23A 1.341(2)
F2A C23A 1.351(2)
F3A C23A 1.337(2)
O1A C20A 1.339(2)
O1A C21A 1.453(2)
O2A C20A 1.211(2)
N1A C7A 1.316(2)
N1A C6A 1.385(2)
N2A C1A 1.390(2)
N2A C7A 1.391(2)
N2A C14A 1.432(2)
C1A C2A 1.394(3)
C1A C6A 1.402(3)
C2A C3A 1.381(3)
C2A H2AA 0.9500
C3A C4A 1.404(3)
C3A H3AA 0.9500
C4A C5A 1.389(3)
C4A C20A 1.488(3)
C5A C6A 1.397(3)
C5A H5AA 0.9500
C7A C8A 1.476(3)
C8A C13A 1.395(3)
C8A C9A 1.399(3)
C9A C10A 1.385(3)
C9A H9AA 0.9500
C10A C11A 1.390(3)
C10A H10A 0.9500
C11A C12A 1.388(3)
C11A C23A 1.494(3)
C12A C13A 1.387(3)
C12A H12A 0.9500
C13A H13A 0.9500
C14A C19A 1.388(3)
C14A C15A 1.388(3)
C15A C16A 1.387(3)
C15A H15A 0.9500
C16A C17A 1.381(3)
C16A H16A 0.9500
C17A C18A 1.381(3)
C17A H17A 0.9500
C18A C19A 1.386(3)
C18A H18A 0.9500
C19A H19A 0.9500
C21A C22A 1.477(3)
C21A H21A 0.9900
C21A H21B 0.9900
C22A H22A 0.9800
C22A H22B 0.9800
C22A H22C 0.9800
F1B C23B 1.335(2)
F2B C23B 1.333(3)
F3B C23B 1.344(3)
O1B C20B 1.336(3)
O1B C21B 1.457(3)
O2B C20B 1.201(3)
N1B C7B 1.317(2)
N1B C6B 1.388(2)
N2B C1B 1.386(2)
N2B C7B 1.394(2)
N2B C14B 1.440(2)
C1B C2B 1.395(3)
C1B C6B 1.405(3)
C2B C3B 1.378(3)
C2B H2BA 0.9500
C3B C4B 1.414(3)
C3B H3BA 0.9500
C4B C5B 1.385(3)
C4B C20B 1.493(3)
C5B C6B 1.392(3)
C5B H5BA 0.9500
C7B C8B 1.470(3)
C8B C13B 1.390(3)
C8B C9B 1.396(3)
C9B C10B 1.376(3)
C9B H9BA 0.9500
C10B C11B 1.389(3)
C10B H10B 0.9500
C11B C12B 1.389(3)
C11B C23B 1.492(3)
C12B C13B 1.388(3)
C12B H12B 0.9500
C13B H13B 0.9500
C14B C19B 1.383(3)
C14B C15B 1.386(3)
C15B C16B 1.382(3)
C15B H15B 0.9500
C16B C17B 1.384(3)
C16B H16B 0.9500
C17B C18B 1.378(3)
C17B H17B 0.9500
C18B C19B 1.388(3)
C18B H18B 0.9500
C19B H19B 0.9500
C21B C22B 1.466(4)
C21B H21C 0.9900
C21B H21D 0.9900
C22B H22D 0.9800
C22B H22E 0.9800
C22B H22F 0.9800

loop_
_geom_hbond_atom_site_label_D
_geom_hbond_atom_site_label_H
_geom_hbond_atom_site_label_A
_geom_hbond_site_symmetry_A
_geom_hbond_distance_DH
_geom_hbond_distance_HA
_geom_hbond_distance_DA
_geom_hbond_angle_DHA
_geom_hbond_publ_flag
C22B H22D O2A . 0.98 2.43 3.250(3) 141 yes
C17B H17B N1B 1_455 0.95 2.62 3.524(3) 159 yes
C22A H22A O2B 1_655 0.98 2.43 3.250(3) 141 yes

loop_
_geom_torsion_atom_site_label_1
_geom_torsion_atom_site_label_2
_geom_torsion_atom_site_label_3
_geom_torsion_atom_site_label_4
_geom_torsion
C7A N2A C1A C2A 178.8(2)
C14A N2A C1A C2A -12.3(3)
C7A N2A C1A C6A -1.3(2)
C14A N2A C1A C6A 167.61(18)
N2A C1A C2A C3A -179.5(2)
C6A C1A C2A C3A 0.7(3)
C1A C2A C3A C4A -0.8(3)
C2A C3A C4A C5A 0.4(3)
C2A C3A C4A C20A -177.97(19)
C3A C4A C5A C6A 0.2(3)
C20A C4A C5A C6A 178.52(19)
C7A N1A C6A C5A -179.2(2)
C7A N1A C6A C1A -0.7(2)
C4A C5A C6A N1A 178.1(2)
C4A C5A C6A C1A -0.4(3)
N2A C1A C6A N1A 1.3(2)
C2A C1A C6A N1A -178.83(18)
N2A C1A C6A C5A -179.99(18)
C2A C1A C6A C5A -0.1(3)
C6A N1A C7A N2A -0.2(2)
C6A N1A C7A C8A 177.40(18)
C1A N2A C7A N1A 1.0(2)
C14A N2A C7A N1A -167.28(18)
C1A N2A C7A C8A -176.60(18)
C14A N2A C7A C8A 15.1(3)
N1A C7A C8A C13A -143.8(2)
N2A C7A C8A C13A 33.6(3)
N1A C7A C8A C9A 34.0(3)
N2A C7A C8A C9A -148.65(19)
C13A C8A C9A C10A -2.0(3)
C7A C8A C9A C10A -179.83(18)
C8A C9A C10A C11A 1.2(3)
C9A C10A C11A C12A 0.7(3)
C9A C10A C11A C23A -178.25(19)
C10A C11A C12A C13A -1.6(3)
C23A C11A C12A C13A 177.27(19)
C11A C12A C13A C8A 0.7(3)
C9A C8A C13A C12A 1.1(3)
C7A C8A C13A C12A 178.79(18)
C1A N2A C14A C19A 57.5(3)
C7A N2A C14A C19A -136.2(2)
C1A N2A C14A C15A -121.2(2)
C7A N2A C14A C15A 45.1(3)
C19A C14A C15A C16A 0.4(3)
N2A C14A C15A C16A 179.07(17)
C14A C15A C16A C17A -0.7(3)
C15A C16A C17A C18A 0.0(3)
C16A C17A C18A C19A 1.1(3)
C17A C18A C19A C14A -1.3(3)
C15A C14A C19A C18A 0.6(3)
N2A C14A C19A C18A -178.09(17)
C21A O1A C20A O2A -1.4(3)
C21A O1A C20A C4A 179.94(18)
C5A C4A C20A O2A 179.7(2)
C3A C4A C20A O2A -2.0(3)
C5A C4A C20A O1A -1.6(3)
C3A C4A C20A O1A 176.72(18)
C20A O1A C21A C22A -176.9(2)
C12A C11A C23A F3A 12.5(3)
C10A C11A C23A F3A -168.60(18)
C12A C11A C23A F1A 133.6(2)
C10A C11A C23A F1A -47.5(3)
C12A C11A C23A F2A -107.6(2)
C10A C11A C23A F2A 71.4(2)
C7B N2B C1B C2B 179.8(2)
C14B N2B C1B C2B 11.3(3)
C7B N2B C1B C6B 0.8(2)
C14B N2B C1B C6B -167.79(18)
N2B C1B C2B C3B -179.3(2)
C6B C1B C2B C3B -0.3(3)
C1B C2B C3B C4B 0.3(3)
C2B C3B C4B C5B -0.6(3)
C2B C3B C4B C20B -179.96(19)
C3B C4B C5B C6B 0.8(3)
C20B C4B C5B C6B -179.85(19)
C7B N1B C6B C5B 179.8(2)
C7B N1B C6B C1B 0.5(2)
C4B C5B C6B N1B 179.9(2)
C4B C5B C6B C1B -0.8(3)
N2B C1B C6B N1B -0.8(2)
C2B C1B C6B N1B -179.96(18)
N2B C1B C6B C5B 179.78(18)
C2B C1B C6B C5B 0.6(3)
C6B N1B C7B N2B 0.0(2)
C6B N1B C7B C8B -177.55(18)
C1B N2B C7B N1B -0.5(2)
C14B N2B C7B N1B 167.55(18)
C1B N2B C7B C8B 176.97(18)
C14B N2B C7B C8B -15.0(3)
N1B C7B C8B C13B 151.6(2)
N2B C7B C8B C13B -25.7(3)
N1B C7B C8B C9B -25.9(3)
N2B C7B C8B C9B 156.83(19)
C13B C8B C9B C10B 1.9(3)
C7B C8B C9B C10B 179.48(19)
C8B C9B C10B C11B -1.1(3)
C9B C10B C11B C12B -0.4(3)
C9B C10B C11B C23B 178.2(2)
C10B C11B C12B C13B 1.0(3)
C23B C11B C12B C13B -177.6(2)
C11B C12B C13B C8B -0.2(3)
C9B C8B C13B C12B -1.3(3)
C7B C8B C13B C12B -178.71(19)
C1B N2B C14B C19B -63.5(3)
C7B N2B C14B C19B 130.5(2)
C1B N2B C14B C15B 115.0(2)
C7B N2B C14B C15B -51.0(3)
C19B C14B C15B C16B -0.8(3)
N2B C14B C15B C16B -179.30(17)
C14B C15B C16B C17B 1.0(3)
C15B C16B C17B C18B -0.4(3)
C16B C17B C18B C19B -0.5(3)
C15B C14B C19B C18B 0.0(3)
N2B C14B C19B C18B 178.46(18)
C17B C18B C19B C14B 0.7(3)
C21B O1B C20B O2B -2.5(3)
C21B O1B C20B C4B 177.3(2)
C5B C4B C20B O2B 176.9(2)
C3B C4B C20B O2B -3.8(3)
C5B C4B C20B O1B -2.9(3)
C3B C4B C20B O1B 176.40(18)
C20B O1B C21B C22B 144.2(2)
C10B C11B C23B F2B 161.60(19)
C12B C11B C23B F2B -19.8(3)
C10B C11B C23B F1B 40.5(3)
C12B C11B C23B F1B -140.8(2)
C10B C11B C23B F3B -79.1(2)
C12B C11B C23B F3B 99.5(2)

loop_
_cod_related_entry_id
_cod_related_entry_database
_cod_related_entry_code
1 ChemSpider 30657762
